data_7126984
loop_
_publ_author_name
'Zhang, Xiurong'
'Fan, Weidong'
'Fu, Mingyue'
'Jiang, Weifeng'
'Lu, Kebin'
'Wang, Yutong'
'Sun, Daofeng'

_publ_section_title
;
 Optimizing zirconium metal-organic frameworks through steric tuning for
 efficient removal of Cr<sub>2</sub>O<sub>7</sub><sup>2</sup>.
;
_journal_issue 72
_journal_name_full 'Chemical communications (Cambridge, England)'
_journal_page_first 10513
_journal_page_last 10516
_journal_paper_doi 10.1039/d0cc04007j
_journal_volume 56
_journal_year 2020
_chemical_formula_moiety 'C42 H40 N2 O16 Zr3'
_chemical_formula_sum 'C42 H40 N2 O16 Zr3'
_chemical_formula_weight 1102.42
_space_group_crystal_system orthorhombic
_space_group_IT_number 69
_space_group_name_Hall '-F 2 2'
_space_group_name_H-M_alt 'F m m m'
_atom_sites_solution_hydrogens mixed
_atom_sites_solution_primary dual
_audit_creation_date 2020-07-16
_audit_creation_method
;
Olex2 1.3
(compiled 2020.06.28 svn.raecde09e for OlexSys, GUI svn.r6132)
;
_audit_update_record
;
2020-07-19 deposited with the CCDC.	2020-07-22 downloaded from the CCDC.
;
_cell_angle_alpha 90
_cell_angle_beta 90
_cell_angle_gamma 90
_cell_formula_units_Z 8
_cell_length_a 20.717(2)
_cell_length_b 31.9589(11)
_cell_length_c 34.5056(8)
_cell_measurement_reflns_used 2058
_cell_measurement_temperature 150.04(10)
_cell_measurement_theta_max 65.1710
_cell_measurement_theta_min 4.2700
_cell_volume 22846(2)
_computing_cell_refinement 'CrysAlisPro 1.171.40.53 (Rigaku OD, 2019)'
_computing_data_collection 'CrysAlisPro 1.171.40.53 (Rigaku OD, 2019)'
_computing_data_reduction 'CrysAlisPro 1.171.40.53 (Rigaku OD, 2019)'
_computing_molecular_graphics 'Olex2 1.3 (Dolomanov et al., 2009)'
_computing_publication_material 'Olex2 1.3 (Dolomanov et al., 2009)'
_computing_structure_refinement 'SHELXL 2018/3 (Sheldrick, 2015)'
_computing_structure_solution 'SHELXT  (Sheldrick, 2015)'
_diffrn_ambient_environment N~2~
_diffrn_ambient_temperature 150.04(10)
_diffrn_detector 'CCD plate'
_diffrn_detector_area_resol_mean 16.0450
_diffrn_detector_type Eos
_diffrn_measured_fraction_theta_full 0.981
_diffrn_measured_fraction_theta_max 0.958
_diffrn_measurement_details
;
List of Runs (angles in degrees, time in seconds):

  # Type    Start    End  Width  t~exp~   \w     \q     \k     \f   Frames
#--------------------------------------------------------------------------
  1  \w    -10.00  17.00   1.00   30.06    --    0.00  57.00  30.00   27
  2  \w     23.00  59.00   1.00   30.06    --    0.00  57.00  30.00   36
  3  \w    -16.00  11.00   1.00   30.06    --    0.00 -84.00-173.00   27
  4  \w     12.00 128.00   1.00   30.24    --   53.63  19.00 150.00  116
  5  \w     44.00 110.00   1.00   30.24    --   53.63-125.00-150.00   66
  6  \w    115.00 145.00   1.00   20.24    --  107.26 111.00  90.00   30
  7  \w     59.00 115.00   1.00   20.24    --  107.26 -91.00  60.00   56
  8  \w     45.00 130.00   1.00   20.24    --  107.26 -63.00 -60.00   85
  9  \w     46.00 126.00   1.00   20.24    --  107.26 -63.00-180.00   80
 10  \w     69.00 111.00   1.00   20.24    --  107.26-111.00  30.00   42
;
_diffrn_measurement_device 'four-circle diffractometer'
_diffrn_measurement_device_type 'SuperNova, Dual, Cu at home/near, Eos'
_diffrn_measurement_method '\w scans'
_diffrn_orient_matrix_type 'CrysAlisPro convention (1999,Acta A55,543-557)'
_diffrn_orient_matrix_UB_11 -0.0389700000
_diffrn_orient_matrix_UB_12 0.0373933000
_diffrn_orient_matrix_UB_13 0.0157423000
_diffrn_orient_matrix_UB_21 -0.0188020000
_diffrn_orient_matrix_UB_22 -0.0258646000
_diffrn_orient_matrix_UB_23 0.0359474000
_diffrn_orient_matrix_UB_31 0.0604004000
_diffrn_orient_matrix_UB_32 0.0160306000
_diffrn_orient_matrix_UB_33 0.0213528000
_diffrn_radiation_monochromator mirror
_diffrn_radiation_probe x-ray
_diffrn_radiation_type 'Cu K\a'
_diffrn_radiation_wavelength 1.54184
_diffrn_reflns_av_R_equivalents 0.0776
_diffrn_reflns_av_unetI/netI 0.1070
_diffrn_reflns_Laue_measured_fraction_full 0.981
_diffrn_reflns_Laue_measured_fraction_max 0.958
_diffrn_reflns_limit_h_max 25
_diffrn_reflns_limit_h_min -12
_diffrn_reflns_limit_k_max 38
_diffrn_reflns_limit_k_min -16
_diffrn_reflns_limit_l_max 41
_diffrn_reflns_limit_l_min -31
_diffrn_reflns_number 12770
_diffrn_reflns_point_group_measured_fraction_full 0.981
_diffrn_reflns_point_group_measured_fraction_max 0.958
_diffrn_reflns_theta_full 67.684
_diffrn_reflns_theta_max 70.808
_diffrn_reflns_theta_min 4.841
_diffrn_source 'micro-focus sealed X-ray tube'
_diffrn_source_type 'SuperNova (Cu) X-ray Source'
_diffrn_standards_number 0
_exptl_absorpt_coefficient_mu 2.448
_exptl_absorpt_correction_T_max 1.00000
_exptl_absorpt_correction_T_min 0.72319
_exptl_absorpt_correction_type multi-scan
_exptl_absorpt_process_details
;
CrysAlisPro 1.171.40.53 (Rigaku Oxford Diffraction, 2019)
Empirical absorption correction using spherical harmonics,
 implemented in SCALE3 ABSPACK scaling algorithm.
;
_exptl_crystal_colour colourless
_exptl_crystal_colour_primary colourless
_exptl_crystal_density_diffrn 0.641
_exptl_crystal_description block
_exptl_crystal_F_000 4432
_exptl_crystal_size_max 0.1
_exptl_crystal_size_mid 0.08
_exptl_crystal_size_min 0.05
_refine_diff_density_max 0.562
_refine_diff_density_min -0.814
_refine_diff_density_rms 0.064
_refine_ls_extinction_method none
_refine_ls_goodness_of_fit_ref 0.911
_refine_ls_hydrogen_treatment constr
_refine_ls_matrix_type full
_refine_ls_number_parameters 162
_refine_ls_number_reflns 5641
_refine_ls_number_restraints 0
_refine_ls_restrained_S_all 0.911
_refine_ls_R_factor_all 0.1198
_refine_ls_R_factor_gt 0.0671
_refine_ls_shift/su_max 0.000
_refine_ls_shift/su_mean 0.000
_refine_ls_structure_factor_coef Fsqd
_refine_ls_weighting_details 'w=1/[\s^2^(Fo^2^)+(0.0896P)^2^] where P=(Fo^2^+2Fc^2^)/3'
_refine_ls_weighting_scheme calc
_refine_ls_wR_factor_gt 0.1597
_refine_ls_wR_factor_ref 0.1918
_reflns_Friedel_coverage 0.000
_reflns_number_gt 2734
_reflns_number_total 5641
_reflns_threshold_expression 'I > 2\s(I)'
_cod_data_source_file d0cc04007j2.cif
_cod_data_source_block UPC-48
_cod_depositor_comments 'Adding full bibliography for 7126984.cif.'
_cod_original_cell_volume 22845(3)
_cod_database_code 7126984
_shelx_shelxl_version_number 2018/3
_chemical_oxdiff_formula 'C H O N Zr'
_shelx_space_group_comment
;
The symmetry employed for this shelxl refinement is uniquely defined
by the following loop, which should always be used as a source of
symmetry information in preference to the above space-group names.
They are only intended as comments.
;
_shelx_estimated_absorpt_t_max 0.792
_shelx_estimated_absorpt_t_min 0.640
_reflns_odcompleteness_completeness 99.47
_reflns_odcompleteness_iscentric 1
_reflns_odcompleteness_theta 66.97
_olex2_refinement_description
;
1. Fixed Uiso
 At 1.2 times of:
  All C(H) groups, All N(H,H) groups
 At 1.5 times of:
  All C(H,H,H) groups, All O(H) groups, All O(H,H) groups
2. Others
 Fixed Sof: H6A(0.5) H6B(0.5) H1A(0.5) H1B(0.5) H5A(0.5) H5B(0.5) H10(0.5)
 C12(0.5) H12A(0.5) H12B(0.5) H12C(0.5)
3.a Riding coordinates:
 O1(H1), O2(H2)
3.b Rotating group:
 O6(H6A,H6B), N1(H1A,H1B), O5(H5A,H5B)
3.c Aromatic/amide H refined with riding coordinates:
 C10(H10), C3(H3), C4(H4), C7(H7), C6(H6)
3.d Idealised Me refined as rotating group:
 C12(H12A,H12B,H12C)
;
_platon_squeeze_void_probe_radius 1.20
_olex2_submission_special_instructions 'No special instructions were received'
_oxdiff_exptl_absorpt_empirical_details
;
Empirical correction (ABSPACK) includes:
- Absorption correction using spherical harmonics
- Frame scaling
;
_oxdiff_exptl_absorpt_empirical_full_max 1.847
_oxdiff_exptl_absorpt_empirical_full_min 0.619

loop_
_space_group_symop_operation_xyz
'x, y, z'
'-x, -y, z'
'x, -y, -z'
'-x, y, -z'
'x, y+1/2, z+1/2'
'-x, -y+1/2, z+1/2'
'x, -y+1/2, -z+1/2'
'-x, y+1/2, -z+1/2'
'x+1/2, y, z+1/2'
'-x+1/2, -y, z+1/2'
'x+1/2, -y, -z+1/2'
'-x+1/2, y, -z+1/2'
'x+1/2, y+1/2, z'
'-x+1/2, -y+1/2, z'
'x+1/2, -y+1/2, -z'
'-x+1/2, y+1/2, -z'
'-x, -y, -z'
'x, y, -z'
'-x, y, z'
'x, -y, z'
'-x, -y+1/2, -z+1/2'
'x, y+1/2, -z+1/2'
'-x, y+1/2, z+1/2'
'x, -y+1/2, z+1/2'
'-x+1/2, -y, -z+1/2'
'x+1/2, y, -z+1/2'
'-x+1/2, y, z+1/2'
'x+1/2, -y, z+1/2'
'-x+1/2, -y+1/2, -z'
'x+1/2, y+1/2, -z'
'-x+1/2, y+1/2, z'
'x+1/2, -y+1/2, z'

loop_
_atom_site_label
_atom_site_type_symbol
_atom_site_fract_x
_atom_site_fract_y
_atom_site_fract_z
_atom_site_U_iso_or_equiv
_atom_site_adp_type
_atom_site_occupancy
_atom_site_site_symmetry_order
_atom_site_calc_flag
_atom_site_refinement_flags_posn
_atom_site_refinement_flags_adp
_atom_site_refinement_flags_occupancy
_atom_site_disorder_assembly
_atom_site_disorder_group
Zr1 Zr 0.500000 0.000000 0.07080(2) 0.0761(4) Uani 1 4 d S T P . .
Zr2 Zr 0.41448(4) 0.05536(2) 0.000000 0.0807(3) Uani 1 2 d S T P . .
O1 O 0.4143(3) 0.000000 0.03488(16) 0.117(2) Uani 1 2 d S T P . .
H1 H 0.380240 0.000000 0.048582 0.175 Uiso 1 2 d R U P . .
O2 O 0.500000 0.0528(2) 0.03364(15) 0.110(2) Uani 1 2 d S T P . .
H2 H 0.500000 0.074830 0.047476 0.165 Uiso 1 2 d R U P . .
O3 O 0.4358(2) 0.04173(12) 0.10405(9) 0.0863(12) Uani 1 1 d . . . . .
O6 O 0.4235(4) 0.12381(16) 0.000000 0.114(2) Uani 1 2 d S T P . .
H6A H 0.460426 0.131248 -0.010043 0.171 Uiso 0.5 1 d R U P . .
H6B H 0.425682 0.133628 0.023650 0.171 Uiso 0.5 1 d R U P . .
O4 O 0.3809(2) 0.07899(12) 0.05858(10) 0.1016(14) Uani 1 1 d . . . . .
N1 N 0.250000 0.0951(2) 0.250000 0.143(4) Uani 1 2 d S T P . .
H1A H 0.219949 0.084630 0.265492 0.172 Uiso 0.5 1 d R U P . .
H1B H 0.242667 0.084630 0.226628 0.172 Uiso 0.5 1 d R U P . .
C11 C 0.250000 0.2264(2) 0.250000 0.075(2) Uani 1 2 d S T P B .
C2 C 0.3688(4) 0.09405(17) 0.12562(14) 0.094(2) Uani 1 1 d . . . . .
C8 C 0.2790(3) 0.16153(17) 0.21930(14) 0.093(2) Uani 1 1 d . . . . .
O5 O 0.3102(4) 0.05166(18) 0.000000 0.122(2) Uani 1 2 d S T P . .
H5A H 0.297721 0.027649 0.009110 0.183 Uiso 0.5 1 d R U P . .
H5B H 0.295301 0.051608 -0.023560 0.183 Uiso 0.5 1 d R U P . .
C5 C 0.3103(4) 0.13762(17) 0.18684(14) 0.0869(19) Uani 1 1 d . . . . .
C10 C 0.2798(3) 0.20431(16) 0.22000(14) 0.0863(19) Uani 1 1 d . . . . .
H10 H 0.300379 0.218895 0.200229 0.104 Uiso 0.5 1 calc R U P A 2
C9 C 0.250000 0.1389(2) 0.250000 0.098(3) Uani 1 2 d S T P . .
C3 C 0.3908(4) 0.0900(2) 0.16228(15) 0.110(2) Uani 1 1 d . . . . .
H3 H 0.424678 0.071808 0.167646 0.132 Uiso 1 1 calc R U . . .
C4 C 0.3622(4) 0.1133(2) 0.19237(15) 0.109(2) Uani 1 1 d . . . . .
H4 H 0.380046 0.111726 0.217062 0.131 Uiso 1 1 calc R U . . .
C7 C 0.3160(4) 0.1198(2) 0.11909(15) 0.116(3) Uani 1 1 d . . . . .
H7 H 0.298812 0.121921 0.094267 0.139 Uiso 1 1 calc R U . . .
C6 C 0.2882(4) 0.1426(2) 0.14966(16) 0.112(2) Uani 1 1 d . . . . .
H6 H 0.254644 0.161167 0.144636 0.134 Uiso 1 1 calc R U . . .
C1 C 0.3982(3) 0.0688(2) 0.09404(15) 0.089(2) Uani 1 1 d . . . . .
C12 C 0.3216(8) 0.2270(4) 0.1868(3) 0.129(6) Uani 0.5 1 d . . P B 1
H12A H 0.299584 0.224584 0.162390 0.193 Uiso 0.5 1 calc R U P B 1
H12B H 0.363152 0.213855 0.184947 0.193 Uiso 0.5 1 calc R U P B 1
H12C H 0.326935 0.255998 0.193178 0.193 Uiso 0.5 1 calc R U P B 1

loop_
_atom_site_aniso_label
_atom_site_aniso_U_11
_atom_site_aniso_U_22
_atom_site_aniso_U_33
_atom_site_aniso_U_23
_atom_site_aniso_U_13
_atom_site_aniso_U_12
Zr1 0.1395(10) 0.0554(5) 0.0335(4) 0.000 0.000 0.000
Zr2 0.1452(8) 0.0611(4) 0.0359(3) 0.000 0.000 0.0079(4)
O1 0.198(7) 0.093(4) 0.060(3) 0.000 -0.039(4) 0.000
O2 0.116(5) 0.156(6) 0.058(3) 0.031(4) 0.000 0.000
O3 0.159(4) 0.0573(19) 0.0425(18) -0.0029(17) 0.004(2) 0.001(3)
O6 0.226(8) 0.066(3) 0.050(3) 0.000 0.000 0.012(4)
O4 0.171(4) 0.082(3) 0.052(2) -0.009(2) -0.001(2) 0.033(3)
N1 0.271(12) 0.060(4) 0.099(7) 0.000 0.056(8) 0.000
C11 0.140(7) 0.049(4) 0.037(3) 0.000 0.005(4) 0.000
C2 0.182(7) 0.062(3) 0.038(3) -0.002(3) 0.004(4) 0.012(4)
C8 0.173(6) 0.060(3) 0.046(3) -0.010(3) 0.017(3) 0.006(4)
O5 0.209(8) 0.098(5) 0.060(3) 0.000 0.000 0.005(5)
C5 0.154(6) 0.063(3) 0.044(3) -0.002(3) 0.015(3) 0.015(4)
C10 0.162(6) 0.052(3) 0.044(3) 0.003(2) 0.007(3) 0.009(4)
C9 0.181(10) 0.057(4) 0.058(4) 0.000 0.018(5) 0.000
C3 0.191(7) 0.093(5) 0.046(3) -0.012(3) -0.003(4) 0.036(5)
C4 0.184(7) 0.097(5) 0.046(3) -0.020(3) -0.006(4) 0.037(5)
C7 0.192(8) 0.112(5) 0.043(3) -0.003(3) 0.009(4) 0.038(6)
C6 0.185(7) 0.099(5) 0.053(3) -0.002(3) 0.009(4) 0.037(5)
C1 0.150(6) 0.075(4) 0.042(3) -0.008(3) 0.009(3) 0.002(4)
C12 0.252(18) 0.076(8) 0.058(6) 0.013(6) 0.048(9) 0.011(10)

loop_
_atom_type_symbol
_atom_type_description
_atom_type_scat_dispersion_real
_atom_type_scat_dispersion_imag
_atom_type_scat_source
C C 0.0181 0.0091 'International Tables Vol C Tables 4.2.6.8 and 6.1.1.4'
H H 0.0000 0.0000 'International Tables Vol C Tables 4.2.6.8 and 6.1.1.4'
N N 0.0311 0.0180 'International Tables Vol C Tables 4.2.6.8 and 6.1.1.4'
O O 0.0492 0.0322 'International Tables Vol C Tables 4.2.6.8 and 6.1.1.4'
Zr Zr -0.1862 2.2449 'International Tables Vol C Tables 4.2.6.8 and 6.1.1.4'

loop_
_geom_angle_atom_site_label_1
_geom_angle_atom_site_label_2
_geom_angle_atom_site_label_3
_geom_angle
_geom_angle_site_symmetry_1
_geom_angle_site_symmetry_3
_geom_angle_publ_flag
Zr2 Zr1 Zr2 60.85(3) 19_655 . ?
Zr2 Zr1 Zr2 60.76(2) 17_655 19_655 ?
Zr2 Zr1 Zr2 91.40(2) 3 19_655 ?
Zr2 Zr1 Zr2 60.76(2) 3 . ?
Zr2 Zr1 Zr2 91.40(2) 17_655 . ?
Zr2 Zr1 Zr2 60.85(3) 3 17_655 ?
O1 Zr1 Zr2 35.41(9) 2_655 19_655 ?
O1 Zr1 Zr2 90.88(16) 2_655 3 ?
O1 Zr1 Zr2 35.41(9) 2_655 17_655 ?
O1 Zr1 Zr2 90.88(16) . 17_655 ?
O1 Zr1 Zr2 90.88(16) 2_655 . ?
O1 Zr1 Zr2 35.40(9) . . ?
O1 Zr1 Zr2 90.88(16) . 19_655 ?
O1 Zr1 Zr2 35.40(9) . 3 ?
O1 Zr1 O1 110.1(4) 2_655 . ?
O1 Zr1 O3 142.39(10) 2_655 20 ?
O1 Zr1 O3 142.39(10) . 2_655 ?
O1 Zr1 O3 78.66(18) 2_655 2_655 ?
O1 Zr1 O3 78.67(18) . 20 ?
O1 Zr1 O3 78.66(18) 2_655 19_655 ?
O1 Zr1 O3 142.39(10) 2_655 . ?
O1 Zr1 O3 78.66(18) . . ?
O1 Zr1 O3 142.39(10) . 19_655 ?
O2 Zr1 Zr2 34.39(8) . 19_655 ?
O2 Zr1 Zr2 34.39(8) 2_655 17_655 ?
O2 Zr1 Zr2 88.87(15) 2_655 . ?
O2 Zr1 Zr2 88.88(15) . 3 ?
O2 Zr1 Zr2 88.88(15) . 17_655 ?
O2 Zr1 Zr2 88.87(15) 2_655 19_655 ?
O2 Zr1 Zr2 34.39(8) 2_655 3 ?
O2 Zr1 Zr2 34.40(8) . . ?
O2 Zr1 O1 69.74(13) 2_655 . ?
O2 Zr1 O1 69.74(13) 2_655 2_655 ?
O2 Zr1 O1 69.74(13) . 2_655 ?
O2 Zr1 O1 69.74(13) . . ?
O2 Zr1 O2 105.6(3) . 2_655 ?
O2 Zr1 O3 142.77(11) . 2_655 ?
O2 Zr1 O3 80.38(17) . . ?
O2 Zr1 O3 80.38(17) 2_655 20 ?
O2 Zr1 O3 80.38(17) 2_655 2_655 ?
O2 Zr1 O3 80.38(17) . 19_655 ?
O2 Zr1 O3 142.77(11) . 20 ?
O2 Zr1 O3 142.77(11) 2_655 19_655 ?
O2 Zr1 O3 142.77(11) 2_655 . ?
O3 Zr1 Zr2 75.64(10) 19_655 19_655 ?
O3 Zr1 Zr2 167.05(10) . 17_655 ?
O3 Zr1 Zr2 167.04(10) 20 19_655 ?
O3 Zr1 Zr2 167.04(10) 19_655 3 ?
O3 Zr1 Zr2 111.33(11) 19_655 17_655 ?
O3 Zr1 Zr2 167.04(10) 2_655 . ?
O3 Zr1 Zr2 111.27(10) . 19_655 ?
O3 Zr1 Zr2 111.33(11) . 3 ?
O3 Zr1 Zr2 111.33(11) 2_655 19_655 ?
O3 Zr1 Zr2 111.33(11) 20 . ?
O3 Zr1 Zr2 111.27(10) 20 17_655 ?
O3 Zr1 Zr2 75.64(10) . . ?
O3 Zr1 Zr2 111.27(10) 19_655 . ?
O3 Zr1 Zr2 75.64(10) 20 3 ?
O3 Zr1 Zr2 111.27(10) 2_655 3 ?
O3 Zr1 Zr2 75.64(10) 2_655 17_655 ?
O3 Zr1 O3 117.3(2) 19_655 20 ?
O3 Zr1 O3 74.2(2) . 19_655 ?
O3 Zr1 O3 117.3(2) . 2_655 ?
O3 Zr1 O3 74.43(19) 19_655 2_655 ?
O3 Zr1 O3 74.2(2) 20 2_655 ?
O3 Zr1 O3 74.43(19) . 20 ?
Zr1 Zr2 Zr1 88.59(2) 17_655 . ?
Zr1 Zr2 Zr2 59.618(12) . 3 ?
Zr1 Zr2 Zr2 59.573(14) . 19_655 ?
Zr1 Zr2 Zr2 59.618(12) 17_655 3 ?
Zr1 Zr2 Zr2 59.573(14) 17_655 19_655 ?
Zr2 Zr2 Zr2 90.0 3 19_655 ?
O1 Zr2 Zr1 35.88(16) 18 17_655 ?
O1 Zr2 Zr1 35.88(16) . . ?
O1 Zr2 Zr1 88.59(16) . 17_655 ?
O1 Zr2 Zr1 88.59(16) 18 . ?
O1 Zr2 Zr2 90.08(19) 18 19_655 ?
O1 Zr2 Zr2 34.23(12) . 3 ?
O1 Zr2 Zr2 34.23(12) 18 3 ?
O1 Zr2 Zr2 90.08(19) . 19_655 ?
O1 Zr2 O1 68.5(2) . 18 ?
O1 Zr2 O6 145.48(12) . . ?
O1 Zr2 O6 145.48(12) 18 . ?
O1 Zr2 O4 76.91(17) 18 18 ?
O1 Zr2 O4 140.93(17) . 18 ?
O1 Zr2 O4 140.94(17) 18 . ?
O1 Zr2 O4 76.91(17) . . ?
O1 Zr2 O5 87.3(2) 18 . ?
O1 Zr2 O5 87.3(2) . . ?
O2 Zr2 Zr1 86.55(15) 18 . ?
O2 Zr2 Zr1 86.55(15) . 17_655 ?
O2 Zr2 Zr1 34.41(15) . . ?
O2 Zr2 Zr1 34.42(15) 18 17_655 ?
O2 Zr2 Zr2 33.29(12) . 19_655 ?
O2 Zr2 Zr2 87.82(18) 18 3 ?
O2 Zr2 Zr2 33.29(12) 18 19_655 ?
O2 Zr2 Zr2 87.82(18) . 3 ?
O2 Zr2 O1 70.2(2) 18 18 ?
O2 Zr2 O1 106.1(3) 18 . ?
O2 Zr2 O1 70.2(2) . . ?
O2 Zr2 O1 106.1(3) . 18 ?
O2 Zr2 O2 66.4(2) 18 . ?
O2 Zr2 O6 88.1(3) . . ?
O2 Zr2 O6 88.1(3) 18 . ?
O2 Zr2 O4 77.35(17) 18 18 ?
O2 Zr2 O4 139.23(18) . 18 ?
O2 Zr2 O4 139.23(18) 18 . ?
O2 Zr2 O4 77.35(17) . . ?
O2 Zr2 O5 146.36(12) 18 . ?
O2 Zr2 O5 146.36(12) . . ?
O6 Zr2 Zr1 117.45(12) . . ?
O6 Zr2 Zr1 117.45(12) . 17_655 ?
O6 Zr2 Zr2 175.14(19) . 3 ?
O6 Zr2 Zr2 85.14(19) . 19_655 ?
O6 Zr2 O4 72.19(13) . 18 ?
O6 Zr2 O4 72.19(13) . . ?
O4 Zr2 Zr1 161.18(10) . 17_655 ?
O4 Zr2 Zr1 161.18(10) 18 . ?
O4 Zr2 Zr1 72.61(10) . . ?
O4 Zr2 Zr1 72.61(10) 18 17_655 ?
O4 Zr2 Zr2 107.87(12) . 19_655 ?
O4 Zr2 Zr2 109.46(10) . 3 ?
O4 Zr2 Zr2 109.46(10) 18 3 ?
O4 Zr2 Zr2 107.87(12) 18 19_655 ?
O4 Zr2 O4 126.1(2) 18 . ?
O5 Zr2 Zr1 118.55(10) . . ?
O5 Zr2 Zr1 118.56(10) . 17_655 ?
O5 Zr2 Zr2 86.86(16) . 3 ?
O5 Zr2 Zr2 176.86(16) . 19_655 ?
O5 Zr2 O6 98.0(3) . . ?
O5 Zr2 O4 73.25(14) . . ?
O5 Zr2 O4 73.25(14) . 18 ?
Zr1 O1 H1 111.3 . . ?
Zr2 O1 Zr1 108.7(2) . . ?
Zr2 O1 Zr1 108.7(2) 3 . ?
Zr2 O1 Zr2 111.5(2) 3 . ?
Zr2 O1 H1 108.3 3 . ?
Zr2 O1 H1 108.3 . . ?
Zr1 O2 H2 108.6 . . ?
Zr2 O2 Zr1 111.2(2) 19_655 . ?
Zr2 O2 Zr1 111.2(2) . . ?
Zr2 O2 Zr2 113.4(2) 19_655 . ?
Zr2 O2 H2 106.0 19_655 . ?
Zr2 O2 H2 106.0 . . ?
C1 O3 Zr1 132.1(3) . . ?
Zr2 O6 H6A 110.2 . . ?
Zr2 O6 H6A 110.2(17) . 18 ?
Zr2 O6 H6B 111.2 . . ?
Zr2 O6 H6B 111.20(10) . 18 ?
H6A O6 H6A 46.7 . 18 ?
H6A O6 H6B 59.1 . 18 ?
H6A O6 H6B 103.1 . . ?
H6A O6 H6B 103.1 18 18 ?
H6B O6 H6A 59.1 . 18 ?
H6B O6 H6B 137.5 . 18 ?
C1 O4 Zr2 131.5(4) . . ?
H1A N1 H1A 135.8 . 12 ?
H1A N1 H1B 106.7 12 12 ?
H1A N1 H1B 55.2 . 12 ?
H1A N1 H1B 106.7 . . ?
H1B N1 H1A 55.2 . 12 ?
H1B N1 H1B 135.8 . 12 ?
C9 N1 H1A 112.102(6) . 12 ?
C9 N1 H1A 112.1 . . ?
C9 N1 H1B 112.1 . . ?
C9 N1 H1B 112.10(3) . 12 ?
C10 C11 C11 120.4(3) . 14 ?
C10 C11 C11 120.4(3) 12 14 ?
C10 C11 C10 119.3(6) . 12 ?
C3 C2 C7 118.4(6) . . ?
C3 C2 C1 119.8(7) . . ?
C7 C2 C1 121.7(5) . . ?
C10 C8 C5 121.1(5) . . ?
C10 C8 C9 120.1(5) . . ?
C9 C8 C5 118.7(5) . . ?
Zr2 O5 H5A 110.2 . . ?
Zr2 O5 H5A 110.2(16) . 18 ?
Zr2 O5 H5B 110.79(9) . 18 ?
Zr2 O5 H5B 110.8 . . ?
H5A O5 H5A 42.4 . 18 ?
H5A O5 H5B 63.5 . 18 ?
H5A O5 H5B 103.3 18 18 ?
H5A O5 H5B 103.3 . . ?
H5B O5 H5A 63.5 . 18 ?
H5B O5 H5B 138.4 . 18 ?
C4 C5 C8 122.3(5) . . ?
C4 C5 C6 117.9(5) . . ?
C6 C5 C8 119.7(6) . . ?
C11 C10 H10 119.5 . . ?
C11 C10 C12 122.6(6) . . ?
C8 C10 C11 120.9(5) . . ?
C8 C10 H10 119.5 . . ?
C8 C10 C12 116.3(6) . . ?
N1 C9 C8 120.7(3) . . ?
N1 C9 C8 120.7(3) . 12 ?
C8 C9 C8 118.6(7) 12 . ?
C2 C3 H3 120.1 . . ?
C2 C3 C4 119.9(7) . . ?
C4 C3 H3 120.1 . . ?
C5 C4 C3 122.6(6) . . ?
C5 C4 H4 118.7 . . ?
C3 C4 H4 118.7 . . ?
C2 C7 H7 119.7 . . ?
C2 C7 C6 120.6(6) . . ?
C6 C7 H7 119.7 . . ?
C5 C6 C7 120.3(6) . . ?
C5 C6 H6 119.8 . . ?
C7 C6 H6 119.8 . . ?
O3 C1 O4 128.0(5) . . ?
O3 C1 C2 116.2(5) . . ?
O4 C1 C2 115.9(6) . . ?
C10 C12 H12A 109.5 . . ?
C10 C12 H12B 109.5 . . ?
C10 C12 H12C 109.5 . . ?
H12A C12 H12B 109.5 . . ?
H12A C12 H12C 109.5 . . ?
H12B C12 H12C 109.5 . . ?

loop_
_geom_bond_atom_site_label_1
_geom_bond_atom_site_label_2
_geom_bond_distance
_geom_bond_site_symmetry_2
_geom_bond_publ_flag
Zr1 Zr2 3.4983(8) 3 ?
Zr1 Zr2 3.4983(8) . ?
Zr1 Zr2 3.4983(8) 17_655 ?
Zr1 Zr2 3.4983(8) 19_655 ?
Zr1 O1 2.165(6) . ?
Zr1 O1 2.165(6) 2_655 ?
Zr1 O2 2.121(6) 2_655 ?
Zr1 O2 2.121(6) . ?
Zr1 O3 2.205(4) . ?
Zr1 O3 2.205(4) 2_655 ?
Zr1 O3 2.205(4) 20 ?
Zr1 O3 2.205(4) 19_655 ?
Zr2 Zr2 3.5386(13) 3 ?
Zr2 Zr2 3.5433(18) 19_655 ?
Zr2 O1 2.140(3) . ?
Zr2 O1 2.140(3) 18 ?
Zr2 O2 2.120(3) . ?
Zr2 O2 2.119(3) 18 ?
Zr2 O6 2.195(5) . ?
Zr2 O4 2.267(4) 18 ?
Zr2 O4 2.267(4) . ?
Zr2 O5 2.163(7) . ?
O1 H1 0.8498 . ?
O2 H2 0.8497 . ?
O3 C1 1.215(7) . ?
O6 H6A 0.8736 . ?
O6 H6A 0.87(7) 18 ?
O6 H6B 0.876(4) 18 ?
O6 H6B 0.8755 . ?
O4 C1 1.316(6) . ?
N1 H1A 0.8857 12 ?
N1 H1A 0.8857 . ?
N1 H1B 0.8857 12 ?
N1 H1B 0.8858 . ?
N1 C9 1.401(9) . ?
C11 C11 1.508(13) 14 ?
C11 C10 1.397(6) 12 ?
C11 C10 1.397(6) . ?
C2 C3 1.350(7) . ?
C2 C7 1.387(8) . ?
C2 C1 1.486(8) . ?
C8 C5 1.502(7) . ?
C8 C10 1.368(7) . ?
C8 C9 1.417(6) . ?
O5 H5A 0.87(6) 18 ?
O5 H5A 0.8687 . ?
O5 H5B 0.8697 . ?
O5 H5B 0.870(3) 18 ?
C5 C4 1.341(8) . ?
C5 C6 1.371(8) . ?
C10 H10 0.9300 . ?
C10 C12 1.609(12) . ?
C3 H3 0.9300 . ?
C3 C4 1.408(8) . ?
C4 H4 0.9300 . ?
C7 H7 0.9300 . ?
C7 C6 1.406(8) . ?
C6 H6 0.9300 . ?
C12 H12A 0.9600 . ?
C12 H12B 0.9600 . ?
C12 H12C 0.9600 . ?

loop_
_geom_torsion_atom_site_label_1
_geom_torsion_atom_site_label_2
_geom_torsion_atom_site_label_3
_geom_torsion_atom_site_label_4
_geom_torsion
_geom_torsion_site_symmetry_1
_geom_torsion_site_symmetry_2
_geom_torsion_site_symmetry_3
_geom_torsion_site_symmetry_4
_geom_torsion_publ_flag
Zr1 O3 C1 O4 6.1(11) . . . . ?
Zr1 O3 C1 C2 -172.9(4) . . . . ?
Zr2 O4 C1 O3 -4.0(11) . . . . ?
Zr2 O4 C1 C2 175.0(4) . . . . ?
C11 C11 C10 C8 -178.8(5) 14 . . . ?
C11 C11 C10 C12 6.7(9) 14 . . . ?
C2 C3 C4 C5 4.9(11) . . . . ?
C2 C7 C6 C5 -4.3(11) . . . . ?
C8 C5 C4 C3 178.4(6) . . . . ?
C8 C5 C6 C7 -178.6(6) . . . . ?
C5 C8 C10 C11 179.2(5) . . . . ?
C5 C8 C10 C12 -5.9(12) . . . . ?
C5 C8 C9 N1 -0.4(7) . . . . ?
C5 C8 C9 C8 179.6(7) . . . 12 ?
C10 C11 C10 C8 1.2(5) 12 . . . ?
C10 C11 C10 C12 -173.3(9) 12 . . . ?
C10 C8 C5 C4 113.8(7) . . . . ?
C10 C8 C5 C6 -61.8(10) . . . . ?
C10 C8 C9 N1 -178.8(5) . . . . ?
C10 C8 C9 C8 1.2(5) . . . 12 ?
C9 C8 C5 C4 -64.5(9) . . . . ?
C9 C8 C5 C6 119.8(6) . . . . ?
C9 C8 C10 C11 -2.5(9) . . . . ?
C9 C8 C10 C12 172.5(8) . . . . ?
C3 C2 C7 C6 3.2(11) . . . . ?
C3 C2 C1 O3 8.8(10) . . . . ?
C3 C2 C1 O4 -170.4(6) . . . . ?
C4 C5 C6 C7 5.6(11) . . . . ?
C7 C2 C3 C4 -3.3(11) . . . . ?
C7 C2 C1 O3 -166.5(6) . . . . ?
C7 C2 C1 O4 14.3(10) . . . . ?
C6 C5 C4 C3 -5.9(11) . . . . ?
C1 C2 C3 C4 -178.8(6) . . . . ?
C1 C2 C7 C6 178.6(6) . . . . ?

loop_
_platon_squeeze_void_nr
_platon_squeeze_void_average_x
_platon_squeeze_void_average_y
_platon_squeeze_void_average_z
_platon_squeeze_void_volume
_platon_squeeze_void_count_electrons
_platon_squeeze_void_content
1 -0.011 -0.014 -0.004 16702 1842 ' '
